data_4110818
loop_
_publ_author_name
'Do Young Kim'
'Gregory S. Girolami'

_publ_contact_author_address
;School of Chemical Sciences
University of Illinois at Urbana-Champaign
600 S. Mathews Ave, Urbana, Illinois, 61801
;
_publ_contact_author_email girolami@scs.uiuc.edu
_publ_contact_author_name 'Gregory S. Girolami'
_publ_section_title
;
 Synthesis and Characterization of the Octahydrotriborate Complexes
 Cp*V(B3H8)2 and Cp*Cr(B3H8)2 and the Unusual Cobaltaborane Cluster
 Cp*2Co2(B6H14)
;
_journal_name_full 'Journal of the American Chemical Society'
_journal_page_first 10969
_journal_page_last 10977
_journal_paper_doi 10.1021/ja063285+
_journal_volume 128
_journal_year 2006
_chemical_formula_moiety 'C20 H44 B6 Co2'
_chemical_formula_sum 'C20 H44 B6 Co2'
_chemical_formula_weight 467.27
_chemical_name_common Cp*2Co2(B6H14)
_chemical_name_systematic (Tetradecahydrohexaborato)bis(pentamethylcyclopentadienyl)dicobalt
_space_group_IT_number 92
_symmetry_cell_setting tetragonal
_symmetry_Int_Tables_number 92
_symmetry_space_group_name_Hall 'P 4abw 2nw'
_symmetry_space_group_name_H-M 'P 41 21 2'
_atom_sites_solution_hydrogens geom
_atom_sites_solution_primary direct
_atom_sites_solution_secondary difmap
_audit_creation_method SHELXL-97
_cell_angle_alpha 90.00
_cell_angle_beta 90.00
_cell_angle_gamma 90.00
_cell_formula_units_Z 4
_cell_length_a 8.7060(10)
_cell_length_b 8.7060(10)
_cell_length_c 32.496(7)
_cell_measurement_temperature 193(2)
_cell_volume 2463.0(7)
_computing_structure_refinement 'SHELXL-97 (Sheldrick, 1997)'
_computing_structure_solution 'SHELXS-97 (Sheldrick, 1990)'
_diffrn_ambient_temperature 193(2)
_diffrn_measured_fraction_theta_full 1.000
_diffrn_measured_fraction_theta_max 1.000
_diffrn_radiation_monochromator graphite
_diffrn_radiation_probe x-ray
_diffrn_radiation_type MoK\a
_diffrn_radiation_wavelength 0.71073
_diffrn_reflns_av_R_equivalents 0.1042
_diffrn_reflns_av_sigmaI/netI 0.0767
_diffrn_reflns_limit_h_max 10
_diffrn_reflns_limit_h_min -10
_diffrn_reflns_limit_k_max 10
_diffrn_reflns_limit_k_min -10
_diffrn_reflns_limit_l_max 39
_diffrn_reflns_limit_l_min -39
_diffrn_reflns_number 19668
_diffrn_reflns_theta_full 25.37
_diffrn_reflns_theta_max 25.37
_diffrn_reflns_theta_min 2.42
_diffrn_source 'fine-focus sealed tube'
_diffrn_standards_decay_% 0
_exptl_absorpt_coefficient_mu 1.351
_exptl_absorpt_correction_T_max 0.97410
_exptl_absorpt_correction_T_min 0.75295
_exptl_absorpt_correction_type integration
_exptl_crystal_density_diffrn 1.260
_exptl_crystal_F_000 992
_exptl_crystal_size_max 0.26
_exptl_crystal_size_mid 0.22
_exptl_crystal_size_min 0.02
_refine_diff_density_max 0.236
_refine_diff_density_min -0.275
_refine_diff_density_rms 0.056
_refine_ls_abs_structure_details 'Flack H D (1983), Acta Cryst. A39, 876-881'
_refine_ls_abs_structure_Flack 0.52(3)
_refine_ls_extinction_method none
_refine_ls_goodness_of_fit_ref 0.911
_refine_ls_hydrogen_treatment mixed
_refine_ls_matrix_type full
_refine_ls_number_parameters 160
_refine_ls_number_reflns 2272
_refine_ls_number_restraints 0
_refine_ls_restrained_S_all 0.911
_refine_ls_R_factor_all 0.0661
_refine_ls_R_factor_gt 0.0358
_refine_ls_shift/su_max 0.001
_refine_ls_shift/su_mean 0.000
_refine_ls_structure_factor_coef Fsqd
_refine_ls_weighting_details 'calc w=1/[\s^2^(Fo^2^)+(0.0280P)^2^+0.0000P] where P=(Fo^2^+2Fc^2^)/3'
_refine_ls_weighting_scheme calc
_refine_ls_wR_factor_gt 0.0575
_refine_ls_wR_factor_ref 0.0628
_reflns_number_gt 1629
_reflns_number_total 2272
_reflns_threshold_expression >2sigma(I)
_cod_data_source_file ja063285si20060622_054058.cif
_cod_data_source_block g01caface
_cod_database_code 4110818

loop_
_symmetry_equiv_pos_as_xyz
'x, y, z'
'-x, -y, z+1/2'
'-y+1/2, x+1/2, z+1/4'
'y+1/2, -x+1/2, z+3/4'
'-x+1/2, y+1/2, -z+1/4'
'x+1/2, -y+1/2, -z+3/4'
'y, x, -z'
'-y, -x, -z+1/2'

loop_
_atom_site_label
_atom_site_type_symbol
_atom_site_fract_x
_atom_site_fract_y
_atom_site_fract_z
_atom_site_U_iso_or_equiv
_atom_site_adp_type
_atom_site_occupancy
_atom_site_symmetry_multiplicity
_atom_site_calc_flag
_atom_site_refinement_flags
Co1 Co 1.04273(5) 0.23402(5) 0.046886(13) 0.02597(14) Uani 1 1 d .
C1 C 0.9622(4) 0.2416(4) 0.10812(8) 0.0266(7) Uani 1 1 d .
C2 C 0.9023(4) 0.3677(4) 0.08427(10) 0.0286(9) Uani 1 1 d .
C3 C 0.8162(4) 0.3071(4) 0.05067(11) 0.0295(9) Uani 1 1 d .
C4 C 0.8208(4) 0.1452(4) 0.05372(12) 0.0332(10) Uani 1 1 d .
C5 C 0.9119(4) 0.1046(4) 0.08846(11) 0.0298(10) Uani 1 1 d .
C6 C 1.0498(4) 0.2546(4) 0.14755(8) 0.0418(9) Uani 1 1 d .
H6A H 1.0964 0.3568 0.1494 0.063 Uiso 1 1 calc R
H6B H 1.1305 0.1762 0.1483 0.063 Uiso 1 1 calc R
H6C H 0.9798 0.2392 0.1708 0.063 Uiso 1 1 calc R
C7 C 0.9229(4) 0.5347(4) 0.09411(11) 0.0383(10) Uani 1 1 d .
H7A H 0.9197 0.5947 0.0686 0.057 Uiso 1 1 calc R
H7B H 1.0223 0.5500 0.1077 0.057 Uiso 1 1 calc R
H7C H 0.8403 0.5685 0.1125 0.057 Uiso 1 1 calc R
C8 C 0.7278(4) 0.4019(4) 0.01978(11) 0.0488(12) Uani 1 1 d .
H8A H 0.6249 0.4234 0.0305 0.073 Uiso 1 1 calc R
H8B H 0.7192 0.3450 -0.0061 0.073 Uiso 1 1 calc R
H8C H 0.7820 0.4989 0.0149 0.073 Uiso 1 1 calc R
C9 C 0.7294(4) 0.0345(4) 0.02755(10) 0.0513(11) Uani 1 1 d .
H9A H 0.6290 0.0164 0.0403 0.077 Uiso 1 1 calc R
H9B H 0.7851 -0.0630 0.0253 0.077 Uiso 1 1 calc R
H9C H 0.7147 0.0783 0.0000 0.077 Uiso 1 1 calc R
C10 C 0.9430(5) -0.0561(4) 0.10355(11) 0.0484(12) Uani 1 1 d .
H10A H 0.8509 -0.0967 0.1170 0.073 Uiso 1 1 calc R
H10B H 1.0282 -0.0542 0.1233 0.073 Uiso 1 1 calc R
H10C H 0.9703 -0.1218 0.0802 0.073 Uiso 1 1 calc R
B1 B 1.1652(5) 0.0592(5) 0.01755(13) 0.0291(11) Uani 1 1 d .
H1 H 1.135(3) -0.055(3) 0.0265(8) 0.018(8) Uiso 1 1 d .
H12 H 1.302(4) 0.085(4) 0.0277(9) 0.040(10) Uiso 1 1 d .
B2 B 1.2558(6) 0.1600(5) 0.05977(13) 0.0349(11) Uani 1 1 d .
H2 H 1.274(4) 0.100(3) 0.0911(8) 0.030(9) Uiso 1 1 d .
H23 H 1.347(4) 0.259(4) 0.0518(9) 0.055(10) Uiso 1 1 d .
B3 B 1.2456(6) 0.3748(5) 0.05219(16) 0.0428(12) Uani 1 1 d .
H3A H 1.315(4) 0.441(4) 0.0260(9) 0.049(11) Uiso 1 1 d .
H3B H 1.236(4) 0.430(3) 0.0820(9) 0.045(9) Uiso 1 1 d .
H3C H 1.124(4) 0.370(3) 0.0302(9) 0.036(10) Uiso 1 1 d .

loop_
_atom_site_aniso_label
_atom_site_aniso_U_11
_atom_site_aniso_U_22
_atom_site_aniso_U_33
_atom_site_aniso_U_23
_atom_site_aniso_U_13
_atom_site_aniso_U_12
Co1 0.0259(3) 0.0253(3) 0.0267(2) -0.0020(2) 0.0031(2) -0.0023(2)
C1 0.029(2) 0.025(2) 0.0258(15) 0.0010(18) 0.0093(16) 0.001(2)
C2 0.029(3) 0.029(2) 0.029(2) -0.0006(18) 0.0113(18) 0.0017(17)
C3 0.028(2) 0.038(2) 0.022(2) 0.0005(18) 0.0009(17) -0.0002(17)
C4 0.030(2) 0.035(2) 0.035(3) -0.010(2) 0.0133(18) -0.0091(19)
C5 0.032(3) 0.026(2) 0.032(2) -0.0006(18) 0.0142(19) -0.0039(16)
C6 0.052(2) 0.045(2) 0.0287(19) -0.001(2) 0.0014(19) 0.010(3)
C7 0.043(3) 0.029(2) 0.043(2) -0.001(2) 0.0121(19) 0.005(2)
C8 0.034(3) 0.066(3) 0.046(2) 0.007(2) -0.001(2) 0.011(2)
C9 0.035(2) 0.060(3) 0.059(2) -0.017(2) 0.013(2) -0.025(2)
C10 0.063(3) 0.026(2) 0.056(3) 0.003(2) 0.020(2) -0.007(2)
B1 0.024(3) 0.032(3) 0.031(3) -0.005(2) 0.0030(19) -0.003(2)
B2 0.035(3) 0.041(3) 0.029(3) -0.002(2) -0.002(3) 0.002(3)
B3 0.036(3) 0.041(3) 0.051(3) -0.017(2) 0.002(3) -0.010(3)

loop_
_atom_type_symbol
_atom_type_description
_atom_type_scat_dispersion_real
_atom_type_scat_dispersion_imag
_atom_type_scat_source
C C 0.0033 0.0016 'International Tables Vol C Tables 4.2.6.8 and 6.1.1.4'
H H 0.0000 0.0000 'International Tables Vol C Tables 4.2.6.8 and 6.1.1.4'
B B 0.0013 0.0007 'International Tables Vol C Tables 4.2.6.8 and 6.1.1.4'
Co Co 0.3494 0.9721 'International Tables Vol C Tables 4.2.6.8 and 6.1.1.4'

loop_
_geom_angle_atom_site_label_1
_geom_angle_atom_site_label_2
_geom_angle_atom_site_label_3
_geom_angle
_geom_angle_site_symmetry_1
_geom_angle_site_symmetry_3
B2 Co1 C3 164.52(16) . .
B2 Co1 C2 126.94(15) . .
C3 Co1 C2 40.13(13) . .
B2 Co1 B1 52.37(17) . .
C3 Co1 B1 137.35(16) . .
C2 Co1 B1 167.06(16) . .
B2 Co1 C4 135.42(17) . .
C3 Co1 C4 39.63(11) . .
C2 Co1 C4 66.55(14) . .
B1 Co1 C4 104.53(16) . .
B2 Co1 C5 101.25(17) . .
C3 Co1 C5 67.07(15) . .
C2 Co1 C5 66.73(13) . .
B1 Co1 C5 100.36(16) . .
C4 Co1 C5 39.76(14) . .
B2 Co1 C1 96.92(15) . .
C3 Co1 C1 67.61(13) . .
C2 Co1 C1 40.24(13) . .
B1 Co1 C1 128.50(16) . .
C4 Co1 C1 66.71(14) . .
C5 Co1 C1 39.51(13) . .
B2 Co1 B3 53.79(18) . .
C3 Co1 B3 126.80(16) . .
C2 Co1 B3 96.69(17) . .
B1 Co1 B3 91.86(18) . .
C4 Co1 B3 163.22(16) . .
C5 Co1 B3 134.36(18) . .
C1 Co1 B3 100.31(17) . .
B2 Co1 B1 92.93(17) . 7_645
C3 Co1 B1 101.73(16) . 7_645
C2 Co1 B1 138.82(15) . 7_645
B1 Co1 B1 47.8(2) . 7_645
C4 Co1 B1 93.51(17) . 7_645
C5 Co1 B1 120.44(15) . 7_645
C1 Co1 B1 159.19(15) . 7_645
B3 Co1 B1 100.30(19) . 7_645
B2 Co1 H3C 84.0(12) . .
C3 Co1 H3C 103.1(12) . .
C2 Co1 H3C 92.6(12) . .
B1 Co1 H3C 100.0(12) . .
C4 Co1 H3C 140.6(12) . .
C5 Co1 H3C 157.6(11) . .
C1 Co1 H3C 118.6(11) . .
B3 Co1 H3C 35.5(12) . .
B1 Co1 H3C 80.6(11) 7_645 .
C5 C1 C2 106.6(3) . .
C5 C1 C6 127.3(3) . .
C2 C1 C6 126.0(4) . .
C5 C1 Co1 69.67(18) . .
C2 C1 Co1 68.73(17) . .
C6 C1 Co1 129.8(2) . .
C3 C2 C1 108.6(3) . .
C3 C2 C7 125.8(3) . .
C1 C2 C7 125.5(3) . .
C3 C2 Co1 69.77(19) . .
C1 C2 Co1 71.04(17) . .
C7 C2 Co1 126.7(3) . .
C4 C3 C2 107.5(3) . .
C4 C3 C8 127.3(4) . .
C2 C3 C8 125.1(3) . .
C4 C3 Co1 70.9(2) . .
C2 C3 Co1 70.10(18) . .
C8 C3 Co1 127.8(3) . .
C3 C4 C5 108.6(3) . .
C3 C4 C9 125.6(4) . .
C5 C4 C9 125.5(3) . .
C3 C4 Co1 69.52(19) . .
C5 C4 Co1 70.22(19) . .
C9 C4 Co1 131.4(3) . .
C1 C5 C4 108.6(3) . .
C1 C5 C10 125.2(3) . .
C4 C5 C10 126.1(3) . .
C1 C5 Co1 70.82(18) . .
C4 C5 Co1 70.0(2) . .
C10 C5 Co1 127.7(3) . .
C1 C6 H6A 109.5 . .
C1 C6 H6B 109.5 . .
H6A C6 H6B 109.5 . .
C1 C6 H6C 109.5 . .
H6A C6 H6C 109.5 . .
H6B C6 H6C 109.5 . .
C2 C7 H7A 109.5 . .
C2 C7 H7B 109.5 . .
H7A C7 H7B 109.5 . .
C2 C7 H7C 109.5 . .
H7A C7 H7C 109.5 . .
H7B C7 H7C 109.5 . .
C3 C8 H8A 109.5 . .
C3 C8 H8B 109.5 . .
H8A C8 H8B 109.5 . .
C3 C8 H8C 109.5 . .
H8A C8 H8C 109.5 . .
H8B C8 H8C 109.5 . .
C4 C9 H9A 109.5 . .
C4 C9 H9B 109.5 . .
H9A C9 H9B 109.5 . .
C4 C9 H9C 109.5 . .
H9A C9 H9C 109.5 . .
H9B C9 H9C 109.5 . .
C5 C10 H10A 109.5 . .
C5 C10 H10B 109.5 . .
H10A C10 H10B 109.5 . .
C5 C10 H10C 109.5 . .
H10A C10 H10C 109.5 . .
H10B C10 H10C 109.5 . .
B1 B1 B2 118.2(3) 7_645 .
B1 B1 Co1 68.9(3) 7_645 .
B2 B1 Co1 61.5(2) . .
B1 B1 Co1 63.2(2) 7_645 7_645
B2 B1 Co1 129.8(3) . 7_645
Co1 B1 Co1 128.7(2) . 7_645
B1 B1 H1 122.8(15) 7_645 .
B2 B1 H1 110.7(14) . .
Co1 B1 H1 115.2(15) . .
Co1 B1 H1 105.5(14) 7_645 .
B1 B1 H12 125.8(14) 7_645 .
B2 B1 H12 45.7(14) . .
Co1 B1 H12 103.6(15) . .
Co1 B1 H12 90.2(15) 7_645 .
H1 B1 H12 109(2) . .
B1 B2 B3 111.2(3) . .
B1 B2 Co1 66.1(2) . .
B3 B2 Co1 67.2(2) . .
B1 B2 H12 43.9(14) . .
B3 B2 H12 114.3(14) . .
Co1 B2 H12 106.4(14) . .
B1 B2 H2 120.7(14) . .
B3 B2 H2 124.7(13) . .
Co1 B2 H2 117.3(16) . .
H12 B2 H2 115.8(19) . .
B1 B2 H23 118.2(15) . .
B3 B2 H23 45.0(17) . .
Co1 B2 H23 109.7(17) . .
H12 B2 H23 89.1(19) . .
H2 B2 H23 115(2) . .
B2 B3 Co1 59.1(2) . .
B2 B3 H23 39.0(15) . .
Co1 B3 H23 96.2(15) . .
B2 B3 H3A 123.0(16) . .
Co1 B3 H3A 129.2(16) . .
H23 B3 H3A 91(2) . .
B2 B3 H3B 108.9(16) . .
Co1 B3 H3B 105.0(17) . .
H23 B3 H3B 113(2) . .
H3A B3 H3B 118(2) . .
B2 B3 H3C 94.7(13) . .
Co1 B3 H3C 42.2(13) . .
H23 B3 H3C 121(2) . .
H3A B3 H3C 92(2) . .
H3B B3 H3C 117(2) . .

loop_
_geom_bond_atom_site_label_1
_geom_bond_atom_site_label_2
_geom_bond_distance
_geom_bond_site_symmetry_2
Co1 B2 2.008(5) .
Co1 C3 2.076(3) .
Co1 C2 2.080(3) .
Co1 B1 2.088(4) .
Co1 C4 2.093(3) .
Co1 C5 2.096(3) .
Co1 C1 2.111(3) .
Co1 B3 2.157(5) .
Co1 B1 2.183(4) 7_645
Co1 H3C 1.48(3) .
C1 C5 1.422(5) .
C1 C2 1.442(5) .
C1 C6 1.495(4) .
C2 C3 1.426(5) .
C2 C7 1.499(5) .
C3 C4 1.413(4) .
C3 C8 1.510(5) .
C4 C5 1.424(5) .
C4 C9 1.512(5) .
C5 C10 1.507(5) .
C6 H6A 0.9800 .
C6 H6B 0.9800 .
C6 H6C 0.9800 .
C7 H7A 0.9800 .
C7 H7B 0.9800 .
C7 H7C 0.9800 .
C8 H8A 0.9800 .
C8 H8B 0.9800 .
C8 H8C 0.9800 .
C9 H9A 0.9800 .
C9 H9B 0.9800 .
C9 H9C 0.9800 .
C10 H10A 0.9800 .
C10 H10B 0.9800 .
C10 H10C 0.9800 .
B1 B1 1.734(8) 7_645
B1 B2 1.809(6) .
B1 Co1 2.183(4) 7_645
B1 H1 1.07(3) .
B1 H12 1.26(3) .
B2 B3 1.889(6) .
B2 H12 1.29(3) .
B2 H2 1.15(3) .
B2 H23 1.20(3) .
B3 H23 1.34(4) .
B3 H3A 1.19(3) .
B3 H3B 1.08(3) .
B3 H3C 1.28(3) .
